data_7238246
loop_
_publ_author_name
'Zhang, Chun'
'Chen, Chuan-Feng'

_publ_section_title
;
 Synthesis and analysis of hydroxyl substituted triptycene adducts: the
 competitive recognition between the hydroxyl substituted triptycenes with
 4, 4&#x2032;-bipyridine and solvent molecules
;
_journal_issue 10
_journal_name_full CrystEngComm
_journal_page_first 3255
_journal_paper_doi 10.1039/c002943b
_journal_volume 12
_journal_year 2010
_chemical_formula_moiety 'C43 H34 O5'
_chemical_formula_sum 'C43 H34 O5'
_chemical_formula_weight 630.70
_space_group_IT_number 14
_space_group_name_Hall '-P 2ybc'
_space_group_name_H-M_alt 'P 1 21/c 1'
_symmetry_cell_setting monoclinic
_symmetry_space_group_name_H-M 'P 1 21/c 1'
_atom_sites_solution_hydrogens geom
_atom_sites_solution_primary direct
_atom_sites_solution_secondary difmap
_audit_creation_method SHELXL-97
_cell_angle_alpha 90.00
_cell_angle_beta 96.836(3)
_cell_angle_gamma 90.00
_cell_formula_units_Z 4
_cell_length_a 10.2936(6)
_cell_length_b 13.0927(8)
_cell_length_c 24.4245(15)
_cell_measurement_reflns_used 3879
_cell_measurement_temperature 113(2)
_cell_measurement_theta_max 25.0
_cell_measurement_theta_min 2.5
_cell_volume 3268.3(3)
_computing_cell_refinement CrystalClear
_computing_data_collection CrystalClear
_computing_data_reduction CrystalClear
_computing_publication_material 'CrystalStructure 3.7.0'
_computing_structure_refinement 'SHELXL-97 (Sheldrick, 1997)'
_computing_structure_solution 'SHELXS-97 (Sheldrick, 1990)'
_diffrn_ambient_temperature 113(2)
_diffrn_detector_area_resol_mean 7.31
_diffrn_measured_fraction_theta_full 0.999
_diffrn_measured_fraction_theta_max 0.999
_diffrn_measurement_device_type 'Rigaku Saturn'
_diffrn_measurement_method \w
_diffrn_radiation_monochromator confocal
_diffrn_radiation_source 'rotating anode'
_diffrn_radiation_type MoK\a
_diffrn_radiation_wavelength 0.71070
_diffrn_reflns_av_R_equivalents 0.0729
_diffrn_reflns_av_sigmaI/netI 0.0573
_diffrn_reflns_limit_h_max 12
_diffrn_reflns_limit_h_min -12
_diffrn_reflns_limit_k_max 15
_diffrn_reflns_limit_k_min -15
_diffrn_reflns_limit_l_max 29
_diffrn_reflns_limit_l_min -29
_diffrn_reflns_number 24247
_diffrn_reflns_theta_full 25.00
_diffrn_reflns_theta_max 25.00
_diffrn_reflns_theta_min 1.68
_exptl_absorpt_coefficient_mu 0.083
_exptl_absorpt_correction_T_max 0.9917
_exptl_absorpt_correction_T_min 0.9852
_exptl_absorpt_correction_type multi-scan
_exptl_absorpt_process_details 'Jacobson, R. (1998) Private communication'
_exptl_crystal_colour colorless
_exptl_crystal_density_diffrn 1.282
_exptl_crystal_density_method 'not measured'
_exptl_crystal_description prism
_exptl_crystal_F_000 1328
_exptl_crystal_size_max 0.18
_exptl_crystal_size_mid 0.14
_exptl_crystal_size_min 0.10
_refine_diff_density_max 0.904
_refine_diff_density_min -0.221
_refine_diff_density_rms 0.056
_refine_ls_extinction_method none
_refine_ls_goodness_of_fit_ref 1.172
_refine_ls_hydrogen_treatment mixed
_refine_ls_matrix_type full
_refine_ls_number_parameters 448
_refine_ls_number_reflns 5752
_refine_ls_number_restraints 0
_refine_ls_restrained_S_all 1.172
_refine_ls_R_factor_all 0.1008
_refine_ls_R_factor_gt 0.0777
_refine_ls_shift/su_max 0.000
_refine_ls_shift/su_mean 0.000
_refine_ls_structure_factor_coef Fsqd
_refine_ls_weighting_details 'calc w=1/[\s^2^(Fo^2^)+(0.0699P)^2^+1.5572P] where P=(Fo^2^+2Fc^2^)/3'
_refine_ls_weighting_scheme calc
_refine_ls_wR_factor_gt 0.1686
_refine_ls_wR_factor_ref 0.1806
_reflns_number_gt 4582
_reflns_number_total 5752
_reflns_threshold_expression >2sigma(I)
_cod_data_source_file c002943b.txt
_cod_data_source_block shelxl
_cod_database_code 7238246

loop_
_symmetry_equiv_pos_as_xyz
'x, y, z'
'-x, y+1/2, -z+1/2'
'-x, -y, -z'
'x, -y-1/2, z-1/2'

loop_
_atom_site_label
_atom_site_type_symbol
_atom_site_fract_x
_atom_site_fract_y
_atom_site_fract_z
_atom_site_U_iso_or_equiv
_atom_site_adp_type
_atom_site_occupancy
_atom_site_symmetry_multiplicity
_atom_site_calc_flag
_atom_site_refinement_flags
O1 O 0.0847(2) 0.94562(16) 0.14182(9) 0.0294(5) Uani 1 1 d .
H1 H 0.129(3) 1.006(3) 0.1441(14) 0.044 Uiso 1 1 d .
O2 O 0.1790(2) 0.42961(17) 0.37621(8) 0.0304(5) Uani 1 1 d .
H2 H 0.096(4) 0.431(3) 0.3706(14) 0.046 Uiso 1 1 d .
O3 O 0.2379(2) 1.10834(19) 0.32811(10) 0.0439(6) Uani 1 1 d .
H3 H 0.263(4) 1.157(3) 0.3586(17) 0.066 Uiso 1 1 d .
O4 O 0.6841(2) 0.74246(18) 0.59596(9) 0.0364(6) Uani 1 1 d .
H4 H 0.740(4) 0.679(3) 0.6006(15) 0.055 Uiso 1 1 d .
O5 O 0.2380(2) 0.10909(19) 0.16994(12) 0.0533(7) Uani 1 1 d .
C1 C 0.1356(3) 0.5760(2) 0.18539(11) 0.0234(7) Uani 1 1 d .
H1A H 0.0383 0.5712 0.1840 0.028 Uiso 1 1 calc R
C2 C 0.1839(3) 0.6837(2) 0.17487(11) 0.0224(6) Uani 1 1 d .
C3 C 0.1059(3) 0.7697(2) 0.16439(11) 0.0244(7) Uani 1 1 d .
H3A H 0.0139 0.7657 0.1648 0.029 Uiso 1 1 calc R
C4 C 0.1648(3) 0.8617(2) 0.15328(12) 0.0247(7) Uani 1 1 d .
C5 C 0.2988(3) 0.8680(2) 0.15259(12) 0.0260(7) Uani 1 1 d .
H5 H 0.3375 0.9309 0.1438 0.031 Uiso 1 1 calc R
C6 C 0.3770(3) 0.7822(2) 0.16474(11) 0.0247(7) Uani 1 1 d .
H6 H 0.4692 0.7871 0.1654 0.030 Uiso 1 1 calc R
C7 C 0.3199(3) 0.6896(2) 0.17592(11) 0.0216(6) Uani 1 1 d .
C8 C 0.3890(3) 0.5883(2) 0.18904(12) 0.0236(7) Uani 1 1 d .
H8 H 0.4863 0.5934 0.1906 0.028 Uiso 1 1 calc R
C9 C 0.3443(3) 0.5505(2) 0.24308(11) 0.0227(7) Uani 1 1 d .
C10 C 0.4227(3) 0.5203(2) 0.29039(12) 0.0249(7) Uani 1 1 d .
H10 H 0.5151 0.5266 0.2926 0.030 Uiso 1 1 calc R
C11 C 0.3657(3) 0.4806(2) 0.33477(12) 0.0259(7) Uani 1 1 d .
H11 H 0.4191 0.4599 0.3673 0.031 Uiso 1 1 calc R
C12 C 0.2312(3) 0.4714(2) 0.33129(11) 0.0234(7) Uani 1 1 d .
C13 C 0.1500(3) 0.5026(2) 0.28425(11) 0.0236(7) Uani 1 1 d .
H13 H 0.0576 0.4965 0.2822 0.028 Uiso 1 1 calc R
C14 C 0.2084(3) 0.5426(2) 0.24061(11) 0.0225(6) Uani 1 1 d .
C15 C 0.1921(3) 0.5065(2) 0.14351(12) 0.0248(7) Uani 1 1 d .
C16 C 0.1222(3) 0.4376(2) 0.10848(12) 0.0301(7) Uani 1 1 d .
H16 H 0.0297 0.4337 0.1068 0.036 Uiso 1 1 calc R
C17 C 0.1890(3) 0.3741(3) 0.07572(14) 0.0379(8) Uani 1 1 d .
H17 H 0.1417 0.3266 0.0516 0.046 Uiso 1 1 calc R
C18 C 0.3242(3) 0.3797(2) 0.07791(13) 0.0361(8) Uani 1 1 d .
H18 H 0.3690 0.3361 0.0554 0.043 Uiso 1 1 calc R
C19 C 0.3943(3) 0.4493(2) 0.11322(12) 0.0297(7) Uani 1 1 d .
H19 H 0.4869 0.4533 0.1147 0.036 Uiso 1 1 calc R
C20 C 0.3288(3) 0.5124(2) 0.14594(11) 0.0230(7) Uani 1 1 d .
C21 C 0.2728(3) 0.8651(2) 0.48830(12) 0.0265(7) Uani 1 1 d .
H21 H 0.2738 0.9245 0.5141 0.032 Uiso 1 1 calc R
C22 C 0.2635(3) 0.8967(2) 0.42774(12) 0.0261(7) Uani 1 1 d .
C23 C 0.2543(3) 0.9958(2) 0.40779(12) 0.0286(7) Uani 1 1 d .
H23 H 0.2541 1.0520 0.4324 0.034 Uiso 1 1 calc R
C24 C 0.2455(3) 1.0117(3) 0.35089(13) 0.0319(8) Uani 1 1 d .
C25 C 0.2444(3) 0.9298(3) 0.31456(13) 0.0359(8) Uani 1 1 d .
H25 H 0.2380 0.9416 0.2759 0.043 Uiso 1 1 calc R
C26 C 0.2529(3) 0.8306(3) 0.33512(13) 0.0362(8) Uani 1 1 d .
H26 H 0.2523 0.7745 0.3104 0.043 Uiso 1 1 calc R
C27 C 0.2623(3) 0.8133(2) 0.39124(13) 0.0305(7) Uani 1 1 d .
C28 C 0.2703(3) 0.7109(2) 0.42106(13) 0.0319(7) Uani 1 1 d .
H28 H 0.2695 0.6516 0.3953 0.038 Uiso 1 1 calc R
C29 C 0.3921(3) 0.7131(2) 0.46355(12) 0.0275(7) Uani 1 1 d .
C30 C 0.4910(3) 0.6412(2) 0.47076(14) 0.0349(8) Uani 1 1 d .
H30 H 0.4915 0.5856 0.4458 0.042 Uiso 1 1 calc R
C31 C 0.5903(3) 0.6502(2) 0.51472(14) 0.0336(8) Uani 1 1 d .
H31 H 0.6580 0.6006 0.5200 0.040 Uiso 1 1 calc R
C32 C 0.5893(3) 0.7320(2) 0.55067(12) 0.0292(7) Uani 1 1 d .
C33 C 0.4916(3) 0.8063(2) 0.54328(12) 0.0270(7) Uani 1 1 d .
H33 H 0.4926 0.8627 0.5678 0.032 Uiso 1 1 calc R
C34 C 0.3932(3) 0.7966(2) 0.49979(12) 0.0258(7) Uani 1 1 d .
C35 C 0.1581(3) 0.7920(2) 0.49257(12) 0.0284(7) Uani 1 1 d .
C36 C 0.0667(3) 0.7993(3) 0.52924(13) 0.0313(7) Uani 1 1 d .
H36 H 0.0681 0.8554 0.5539 0.038 Uiso 1 1 calc R
C37 C -0.0285(3) 0.7228(3) 0.52971(14) 0.0377(8) Uani 1 1 d .
H37 H -0.0920 0.7272 0.5548 0.045 Uiso 1 1 calc R
C38 C -0.0307(3) 0.6409(3) 0.49387(15) 0.0413(9) Uani 1 1 d .
H38 H -0.0956 0.5895 0.4945 0.050 Uiso 1 1 calc R
C39 C 0.0619(3) 0.6335(3) 0.45689(15) 0.0386(9) Uani 1 1 d .
H39 H 0.0604 0.5771 0.4323 0.046 Uiso 1 1 calc R
C40 C 0.1563(3) 0.7086(2) 0.45605(13) 0.0313(7) Uani 1 1 d .
C41 C 0.3264(4) 0.2554(3) 0.21711(15) 0.0452(9) Uani 1 1 d .
H41A H 0.4100 0.2237 0.2114 0.068 Uiso 1 1 calc R
H41B H 0.3227 0.2652 0.2567 0.068 Uiso 1 1 calc R
H41C H 0.3187 0.3218 0.1984 0.068 Uiso 1 1 calc R
C42 C 0.2175(3) 0.1885(3) 0.19420(14) 0.0373(8) Uani 1 1 d .
C43 C 0.0816(3) 0.2207(3) 0.20130(16) 0.0456(9) Uani 1 1 d .
H43A H 0.0191 0.1803 0.1768 0.068 Uiso 1 1 calc R
H43B H 0.0705 0.2933 0.1922 0.068 Uiso 1 1 calc R
H43C H 0.0659 0.2096 0.2396 0.068 Uiso 1 1 calc R

loop_
_atom_site_aniso_label
_atom_site_aniso_U_11
_atom_site_aniso_U_22
_atom_site_aniso_U_33
_atom_site_aniso_U_23
_atom_site_aniso_U_13
_atom_site_aniso_U_12
O1 0.0244(11) 0.0201(12) 0.0431(13) -0.0004(10) 0.0020(10) 0.0022(9)
O2 0.0257(11) 0.0376(14) 0.0288(12) 0.0071(10) 0.0065(10) 0.0024(11)
O3 0.0496(15) 0.0422(16) 0.0383(14) 0.0108(11) -0.0018(12) -0.0046(12)
O4 0.0325(13) 0.0379(14) 0.0374(13) 0.0067(11) -0.0016(10) 0.0048(11)
O5 0.0382(14) 0.0329(15) 0.088(2) -0.0137(14) 0.0026(14) -0.0004(12)
C1 0.0176(14) 0.0242(17) 0.0282(16) 0.0001(13) 0.0014(12) -0.0024(13)
C2 0.0239(15) 0.0254(17) 0.0183(14) -0.0006(12) 0.0031(12) 0.0011(13)
C3 0.0210(15) 0.0298(18) 0.0218(15) -0.0017(13) -0.0001(12) 0.0003(13)
C4 0.0257(16) 0.0219(17) 0.0257(15) -0.0028(13) -0.0003(12) 0.0008(13)
C5 0.0272(16) 0.0212(17) 0.0296(16) -0.0011(13) 0.0032(13) -0.0027(13)
C6 0.0189(14) 0.0294(18) 0.0262(15) 0.0009(13) 0.0041(12) -0.0017(13)
C7 0.0200(15) 0.0234(16) 0.0216(14) -0.0022(12) 0.0032(12) -0.0014(13)
C8 0.0175(14) 0.0247(17) 0.0285(16) 0.0019(13) 0.0024(12) -0.0011(13)
C9 0.0229(15) 0.0197(16) 0.0255(15) -0.0015(12) 0.0024(12) -0.0023(13)
C10 0.0209(15) 0.0246(17) 0.0288(16) -0.0032(13) 0.0011(12) -0.0006(13)
C11 0.0252(16) 0.0269(18) 0.0247(15) 0.0004(13) -0.0003(13) 0.0037(13)
C12 0.0258(16) 0.0194(16) 0.0257(15) -0.0005(12) 0.0066(13) 0.0015(13)
C13 0.0213(15) 0.0219(17) 0.0274(16) -0.0041(12) 0.0022(12) 0.0003(12)
C14 0.0242(15) 0.0179(16) 0.0254(15) -0.0007(12) 0.0032(12) 0.0015(13)
C15 0.0239(16) 0.0227(17) 0.0270(16) 0.0035(13) 0.0002(12) 0.0008(13)
C16 0.0278(17) 0.0303(19) 0.0307(17) -0.0008(14) -0.0027(13) -0.0012(14)
C17 0.043(2) 0.033(2) 0.0353(18) -0.0074(15) -0.0046(16) -0.0012(16)
C18 0.046(2) 0.030(2) 0.0322(18) -0.0058(14) 0.0055(16) 0.0068(16)
C19 0.0276(16) 0.0302(19) 0.0319(17) 0.0026(14) 0.0055(13) 0.0009(14)
C20 0.0234(15) 0.0235(17) 0.0221(15) 0.0027(12) 0.0023(12) 0.0004(13)
C21 0.0249(16) 0.0234(17) 0.0311(16) -0.0033(13) 0.0027(13) -0.0008(13)
C22 0.0200(15) 0.0283(18) 0.0294(16) -0.0016(13) -0.0002(12) -0.0031(13)
C23 0.0239(16) 0.0296(19) 0.0314(17) -0.0020(14) -0.0010(13) -0.0018(14)
C24 0.0251(17) 0.035(2) 0.0345(18) 0.0100(15) -0.0015(14) -0.0023(14)
C25 0.0342(18) 0.047(2) 0.0264(17) 0.0014(16) 0.0018(14) -0.0075(16)
C26 0.0329(18) 0.045(2) 0.0303(18) -0.0088(16) 0.0005(14) -0.0035(16)
C27 0.0255(16) 0.0325(19) 0.0331(17) -0.0035(14) 0.0019(13) -0.0023(14)
C28 0.0321(17) 0.0270(18) 0.0354(18) -0.0080(14) -0.0005(14) -0.0031(14)
C29 0.0275(16) 0.0241(17) 0.0314(16) -0.0014(13) 0.0060(13) -0.0004(14)
C30 0.042(2) 0.0256(18) 0.0383(19) -0.0047(14) 0.0092(16) -0.0011(16)
C31 0.0282(17) 0.0292(19) 0.0438(19) 0.0035(15) 0.0064(15) 0.0045(15)
C32 0.0248(16) 0.0319(19) 0.0312(17) 0.0086(14) 0.0044(13) 0.0005(14)
C33 0.0282(16) 0.0256(17) 0.0276(16) 0.0011(13) 0.0049(13) -0.0018(14)
C34 0.0252(16) 0.0242(17) 0.0286(16) 0.0018(13) 0.0052(13) -0.0012(13)
C35 0.0243(16) 0.0296(18) 0.0302(16) 0.0063(14) -0.0012(13) 0.0010(14)
C36 0.0282(17) 0.036(2) 0.0292(17) 0.0072(14) 0.0007(13) 0.0001(15)
C37 0.0314(18) 0.046(2) 0.0344(18) 0.0125(16) -0.0002(15) -0.0009(16)
C38 0.0315(19) 0.037(2) 0.054(2) 0.0181(18) -0.0012(16) -0.0061(16)
C39 0.0363(19) 0.0263(19) 0.051(2) 0.0032(16) -0.0056(16) -0.0057(16)
C40 0.0318(17) 0.0257(18) 0.0350(18) 0.0002(14) -0.0020(14) -0.0028(14)
C41 0.047(2) 0.030(2) 0.056(2) 0.0023(17) -0.0059(18) -0.0083(17)
C42 0.045(2) 0.0233(19) 0.042(2) 0.0048(15) -0.0005(16) -0.0014(16)
C43 0.042(2) 0.040(2) 0.056(2) -0.0019(18) 0.0114(18) -0.0009(17)

loop_
_atom_type_symbol
_atom_type_description
_atom_type_scat_dispersion_real
_atom_type_scat_dispersion_imag
_atom_type_scat_source
C C 0.0033 0.0016 'International Tables Vol C Tables 4.2.6.8 and 6.1.1.4'
H H 0.0000 0.0000 'International Tables Vol C Tables 4.2.6.8 and 6.1.1.4'
O O 0.0106 0.0060 'International Tables Vol C Tables 4.2.6.8 and 6.1.1.4'

loop_
_geom_angle_atom_site_label_1
_geom_angle_atom_site_label_2
_geom_angle_atom_site_label_3
_geom_angle
C4 O1 H1 113(2)
C12 O2 H2 110(2)
C24 O3 H3 107(2)
C32 O4 H4 110(2)
C2 C1 C14 106.1(2)
C2 C1 C15 106.2(2)
C14 C1 C15 103.6(2)
C2 C1 H1A 113.4
C14 C1 H1A 113.4
C15 C1 H1A 113.4
C3 C2 C7 120.9(3)
C3 C2 C1 125.9(3)
C7 C2 C1 113.2(2)
C2 C3 C4 118.9(3)
C2 C3 H3A 120.6
C4 C3 H3A 120.6
O1 C4 C5 121.4(3)
O1 C4 C3 117.7(3)
C5 C4 C3 120.8(3)
C4 C5 C6 120.0(3)
C4 C5 H5 120.0
C6 C5 H5 120.0
C7 C6 C5 119.9(3)
C7 C6 H6 120.0
C5 C6 H6 120.0
C6 C7 C2 119.4(3)
C6 C7 C8 127.2(2)
C2 C7 C8 113.4(2)
C7 C8 C20 106.4(2)
C7 C8 C9 106.5(2)
C20 C8 C9 104.2(2)
C7 C8 H8 113.0
C20 C8 H8 113.0
C9 C8 H8 113.0
C10 C9 C14 119.7(3)
C10 C9 C8 127.4(3)
C14 C9 C8 112.9(2)
C9 C10 C11 119.9(3)
C9 C10 H10 120.1
C11 C10 H10 120.1
C12 C11 C10 119.7(3)
C12 C11 H11 120.1
C10 C11 H11 120.1
C11 C12 O2 117.7(3)
C11 C12 C13 121.4(3)
O2 C12 C13 120.9(3)
C14 C13 C12 118.0(3)
C14 C13 H13 121.0
C12 C13 H13 121.0
C13 C14 C9 121.2(3)
C13 C14 C1 125.1(3)
C9 C14 C1 113.6(2)
C16 C15 C20 120.4(3)
C16 C15 C1 126.0(3)
C20 C15 C1 113.4(2)
C15 C16 C17 119.3(3)
C15 C16 H16 120.4
C17 C16 H16 120.4
C18 C17 C16 120.6(3)
C18 C17 H17 119.7
C16 C17 H17 119.7
C17 C18 C19 120.0(3)
C17 C18 H18 120.0
C19 C18 H18 120.0
C20 C19 C18 119.7(3)
C20 C19 H19 120.1
C18 C19 H19 120.1
C19 C20 C15 120.0(3)
C19 C20 C8 127.1(3)
C15 C20 C8 112.8(2)
C22 C21 C34 107.0(2)
C22 C21 C35 106.0(2)
C34 C21 C35 103.7(2)
C22 C21 H21 113.2
C34 C21 H21 113.2
C35 C21 H21 113.2
C23 C22 C27 120.6(3)
C23 C22 C21 126.0(3)
C27 C22 C21 113.4(3)
C22 C23 C24 118.9(3)
C22 C23 H23 120.6
C24 C23 H23 120.6
O3 C24 C25 117.0(3)
O3 C24 C23 122.1(3)
C25 C24 C23 120.9(3)
C24 C25 C26 119.6(3)
C24 C25 H25 120.2
C26 C25 H25 120.2
C27 C26 C25 120.3(3)
C27 C26 H26 119.8
C25 C26 H26 119.8
C26 C27 C22 119.7(3)
C26 C27 C28 127.8(3)
C22 C27 C28 112.5(3)
C27 C28 C29 107.5(2)
C27 C28 C40 106.4(3)
C29 C28 C40 104.0(2)
C27 C28 H28 112.7
C29 C28 H28 112.7
C40 C28 H28 112.7
C30 C29 C34 119.9(3)
C30 C29 C28 127.3(3)
C34 C29 C28 112.7(3)
C29 C30 C31 120.1(3)
C29 C30 H30 120.0
C31 C30 H30 120.0
C32 C31 C30 119.5(3)
C32 C31 H31 120.3
C30 C31 H31 120.3
C31 C32 O4 121.4(3)
C31 C32 C33 121.1(3)
O4 C32 C33 117.5(3)
C34 C33 C32 119.1(3)
C34 C33 H33 120.5
C32 C33 H33 120.5
C33 C34 C29 120.3(3)
C33 C34 C21 126.2(3)
C29 C34 C21 113.2(3)
C36 C35 C40 120.4(3)
C36 C35 C21 126.4(3)
C40 C35 C21 113.1(3)
C35 C36 C37 119.2(3)
C35 C36 H36 120.4
C37 C36 H36 120.4
C38 C37 C36 120.5(3)
C38 C37 H37 119.8
C36 C37 H37 119.8
C37 C38 C39 120.3(3)
C37 C38 H38 119.9
C39 C38 H38 119.9
C40 C39 C38 119.7(3)
C40 C39 H39 120.1
C38 C39 H39 120.1
C39 C40 C35 119.8(3)
C39 C40 C28 127.4(3)
C35 C40 C28 112.6(3)
C42 C41 H41A 109.5
C42 C41 H41B 109.5
H41A C41 H41B 109.5
C42 C41 H41C 109.5
H41A C41 H41C 109.5
H41B C41 H41C 109.5
O5 C42 C41 121.3(3)
O5 C42 C43 120.9(3)
C41 C42 C43 117.9(3)
C42 C43 H43A 109.5
C42 C43 H43B 109.5
H43A C43 H43B 109.5
C42 C43 H43C 109.5
H43A C43 H43C 109.5
H43B C43 H43C 109.5

loop_
_geom_bond_atom_site_label_1
_geom_bond_atom_site_label_2
_geom_bond_distance
O1 C4 1.382(3)
O1 H1 0.91(4)
O2 C12 1.390(3)
O2 H2 0.85(4)
O3 C24 1.380(4)
O3 H3 0.99(4)
O4 C32 1.392(4)
O4 H4 1.00(4)
O5 C42 1.227(4)
C1 C2 1.526(4)
C1 C14 1.527(4)
C1 C15 1.534(4)
C1 H1A 1.0000
C2 C3 1.389(4)
C2 C7 1.399(4)
C3 C4 1.390(4)
C3 H3A 0.9500
C4 C5 1.384(4)
C5 C6 1.393(4)
C5 H5 0.9500
C6 C7 1.388(4)
C6 H6 0.9500
C7 C8 1.521(4)
C8 C20 1.525(4)
C8 C9 1.531(4)
C8 H8 1.0000
C9 C10 1.386(4)
C9 C14 1.397(4)
C10 C11 1.393(4)
C10 H10 0.9500
C11 C12 1.382(4)
C11 H11 0.9500
C12 C13 1.399(4)
C13 C14 1.387(4)
C13 H13 0.9500
C15 C16 1.385(4)
C15 C20 1.403(4)
C16 C17 1.391(4)
C16 H16 0.9500
C17 C18 1.388(5)
C17 H17 0.9500
C18 C19 1.396(4)
C18 H18 0.9500
C19 C20 1.379(4)
C19 H19 0.9500
C21 C22 1.528(4)
C21 C34 1.528(4)
C21 C35 1.532(4)
C21 H21 1.0000
C22 C23 1.386(4)
C22 C27 1.408(4)
C23 C24 1.398(4)
C23 H23 0.9500
C24 C25 1.391(5)
C25 C26 1.392(5)
C25 H25 0.9500
C26 C27 1.381(4)
C26 H26 0.9500
C27 C28 1.523(4)
C28 C29 1.530(4)
C28 C40 1.532(4)
C28 H28 1.0000
C29 C30 1.383(4)
C29 C34 1.406(4)
C30 C31 1.396(4)
C30 H30 0.9500
C31 C32 1.386(4)
C31 H31 0.9500
C32 C33 1.395(4)
C33 C34 1.383(4)
C33 H33 0.9500
C35 C36 1.377(4)
C35 C40 1.409(4)
C36 C37 1.402(4)
C36 H36 0.9500
C37 C38 1.382(5)
C37 H37 0.9500
C38 C39 1.393(5)
C38 H38 0.9500
C39 C40 1.385(4)
C39 H39 0.9500
C41 C42 1.479(5)
C41 H41A 0.9800
C41 H41B 0.9800
C41 H41C 0.9800
C42 C43 1.491(5)
C43 H43A 0.9800
C43 H43B 0.9800
C43 H43C 0.9800

loop_
_geom_hbond_atom_site_label_D
_geom_hbond_atom_site_label_H
_geom_hbond_atom_site_label_A
_geom_hbond_distance_DH
_geom_hbond_distance_HA
_geom_hbond_distance_DA
_geom_hbond_angle_DHA
_geom_hbond_site_symmetry_A
O4 H4 O2 1.00(4) 1.72(4) 2.701(3) 166(3) 3_666
O3 H3 O4 0.99(4) 1.77(4) 2.747(3) 170(4) 3_676
O2 H2 O1 0.85(4) 1.86(4) 2.705(3) 175(4) 2_545
O1 H1 O5 0.91(4) 1.82(4) 2.699(3) 162(3) 1_565

loop_
_geom_torsion_atom_site_label_1
_geom_torsion_atom_site_label_2
_geom_torsion_atom_site_label_3
_geom_torsion_atom_site_label_4
_geom_torsion
C14 C1 C2 C3 -124.8(3)
C15 C1 C2 C3 125.5(3)
C14 C1 C2 C7 56.0(3)
C15 C1 C2 C7 -53.7(3)
C7 C2 C3 C4 1.9(4)
C1 C2 C3 C4 -177.3(3)
C2 C3 C4 O1 178.6(2)
C2 C3 C4 C5 0.0(4)
O1 C4 C5 C6 179.5(3)
C3 C4 C5 C6 -1.9(4)
C4 C5 C6 C7 1.9(4)
C5 C6 C7 C2 -0.1(4)
C5 C6 C7 C8 179.0(3)
C3 C2 C7 C6 -1.9(4)
C1 C2 C7 C6 177.4(2)
C3 C2 C7 C8 179.0(2)
C1 C2 C7 C8 -1.8(3)
C6 C7 C8 C20 -122.4(3)
C2 C7 C8 C20 56.7(3)
C6 C7 C8 C9 126.9(3)
C2 C7 C8 C9 -54.0(3)
C7 C8 C9 C10 -127.5(3)
C20 C8 C9 C10 120.3(3)
C7 C8 C9 C14 55.9(3)
C20 C8 C9 C14 -56.3(3)
C14 C9 C10 C11 1.2(4)
C8 C9 C10 C11 -175.3(3)
C9 C10 C11 C12 0.1(4)
C10 C11 C12 O2 178.8(3)
C10 C11 C12 C13 -0.9(4)
C11 C12 C13 C14 0.4(4)
O2 C12 C13 C14 -179.3(3)
C12 C13 C14 C9 0.9(4)
C12 C13 C14 C1 177.2(3)
C10 C9 C14 C13 -1.7(4)
C8 C9 C14 C13 175.2(3)
C10 C9 C14 C1 -178.4(3)
C8 C9 C14 C1 -1.5(3)
C2 C1 C14 C13 129.4(3)
C15 C1 C14 C13 -119.1(3)
C2 C1 C14 C9 -54.1(3)
C15 C1 C14 C9 57.5(3)
C2 C1 C15 C16 -129.1(3)
C14 C1 C15 C16 119.4(3)
C2 C1 C15 C20 55.5(3)
C14 C1 C15 C20 -56.0(3)
C20 C15 C16 C17 0.0(4)
C1 C15 C16 C17 -175.1(3)
C15 C16 C17 C18 -0.1(5)
C16 C17 C18 C19 0.0(5)
C17 C18 C19 C20 0.1(5)
C18 C19 C20 C15 -0.2(4)
C18 C19 C20 C8 176.3(3)
C16 C15 C20 C19 0.1(4)
C1 C15 C20 C19 175.8(3)
C16 C15 C20 C8 -176.8(3)
C1 C15 C20 C8 -1.2(3)
C7 C8 C20 C19 128.7(3)
C9 C8 C20 C19 -119.1(3)
C7 C8 C20 C15 -54.6(3)
C9 C8 C20 C15 57.6(3)
C34 C21 C22 C23 -126.6(3)
C35 C21 C22 C23 123.2(3)
C34 C21 C22 C27 54.5(3)
C35 C21 C22 C27 -55.6(3)
C27 C22 C23 C24 -0.7(4)
C21 C22 C23 C24 -179.5(3)
C22 C23 C24 O3 -179.1(3)
C22 C23 C24 C25 0.6(5)
O3 C24 C25 C26 179.5(3)
C23 C24 C25 C26 -0.3(5)
C24 C25 C26 C27 0.0(5)
C25 C26 C27 C22 -0.1(5)
C25 C26 C27 C28 179.0(3)
C23 C22 C27 C26 0.5(5)
C21 C22 C27 C26 179.4(3)
C23 C22 C27 C28 -178.8(3)
C21 C22 C27 C28 0.1(4)
C26 C27 C28 C29 125.8(3)
C22 C27 C28 C29 -55.1(3)
C26 C27 C28 C40 -123.3(3)
C22 C27 C28 C40 55.9(3)
C27 C28 C29 C30 -128.7(3)
C40 C28 C29 C30 118.7(3)
C27 C28 C29 C34 55.1(3)
C40 C28 C29 C34 -57.6(3)
C34 C29 C30 C31 1.5(5)
C28 C29 C30 C31 -174.5(3)
C29 C30 C31 C32 -0.5(5)
C30 C31 C32 O4 178.1(3)
C30 C31 C32 C33 -0.8(5)
C31 C32 C33 C34 1.1(4)
O4 C32 C33 C34 -177.9(3)
C32 C33 C34 C29 -0.1(4)
C32 C33 C34 C21 174.5(3)
C30 C29 C34 C33 -1.2(4)
C28 C29 C34 C33 175.4(3)
C30 C29 C34 C21 -176.4(3)
C28 C29 C34 C21 0.1(4)
C22 C21 C34 C33 130.5(3)
C35 C21 C34 C33 -117.7(3)
C22 C21 C34 C29 -54.6(3)
C35 C21 C34 C29 57.2(3)
C22 C21 C35 C36 -128.2(3)
C34 C21 C35 C36 119.3(3)
C22 C21 C35 C40 55.1(3)
C34 C21 C35 C40 -57.4(3)
C40 C35 C36 C37 -0.2(4)
C21 C35 C36 C37 -176.6(3)
C35 C36 C37 C38 0.1(5)
C36 C37 C38 C39 0.1(5)
C37 C38 C39 C40 -0.1(5)
C38 C39 C40 C35 0.0(5)
C38 C39 C40 C28 176.2(3)
C36 C35 C40 C39 0.2(5)
C21 C35 C40 C39 177.0(3)
C36 C35 C40 C28 -176.6(3)
C21 C35 C40 C28 0.3(4)
C27 C28 C40 C39 127.4(3)
C29 C28 C40 C39 -119.2(3)
C27 C28 C40 C35 -56.2(3)
C29 C28 C40 C35 57.2(3)
